data_7216785
loop_
_publ_author_name
'Li, Cheng-Peng'
'Chen, Jing'
'Liu, Peng-Wen'
'Du, Miao'

_publ_section_title
;
 Structural diversity of 5-methylnicotinate coordination assemblies
 regulated by metal-ligating tendency and metal-dependent anion effect
;
_journal_issue 28
_journal_name_full CrystEngComm
_journal_page_first 6433
_journal_paper_doi 10.1039/c4ce00187g
_journal_volume 16
_journal_year 2014
_chemical_formula_sum 'C14 H18 N2 Ni O7'
_chemical_formula_weight 385.01
_chemical_name_systematic
; 
 ? 
;
_space_group_IT_number 15
_symmetry_cell_setting monoclinic
_symmetry_space_group_name_Hall '-C 2yc'
_symmetry_space_group_name_H-M 'C 1 2/c 1'
_atom_sites_solution_hydrogens geom
_atom_sites_solution_primary direct
_atom_sites_solution_secondary difmap
_audit_creation_method SHELXL-97
_cell_angle_alpha 90.00
_cell_angle_beta 115.8980(10)
_cell_angle_gamma 90.00
_cell_formula_units_Z 8
_cell_length_a 26.4001(12)
_cell_length_b 8.6506(4)
_cell_length_c 16.5796(8)
_cell_measurement_reflns_used 3895
_cell_measurement_temperature 296(2)
_cell_measurement_theta_max 29.04
_cell_measurement_theta_min 2.51
_cell_volume 3406.1(3)
_computing_cell_refinement 'Bruker SMART'
_computing_data_collection 'Bruker SMART'
_computing_data_reduction 'Bruker SAINT'
_computing_molecular_graphics 'Bruker SHELXTL'
_computing_publication_material 'Bruker SHELXTL'
_computing_structure_refinement 'SHELXL-97 (Sheldrick, 1997)'
_computing_structure_solution 'SHELXS-97 (Sheldrick, 1990)'
_diffrn_ambient_temperature 296(2)
_diffrn_measured_fraction_theta_full 0.999
_diffrn_measured_fraction_theta_max 0.999
_diffrn_measurement_device_type 'CCD area detector'
_diffrn_measurement_method 'phi and omega scans'
_diffrn_radiation_monochromator graphite
_diffrn_radiation_source 'fine-focus sealed tube'
_diffrn_radiation_type MoK\a
_diffrn_radiation_wavelength 0.71073
_diffrn_reflns_av_R_equivalents 0.0199
_diffrn_reflns_av_sigmaI/netI 0.0226
_diffrn_reflns_limit_h_max 29
_diffrn_reflns_limit_h_min -31
_diffrn_reflns_limit_k_max 4
_diffrn_reflns_limit_k_min -10
_diffrn_reflns_limit_l_max 19
_diffrn_reflns_limit_l_min -19
_diffrn_reflns_number 8475
_diffrn_reflns_theta_full 25.03
_diffrn_reflns_theta_max 25.03
_diffrn_reflns_theta_min 1.71
_exptl_absorpt_coefficient_mu 1.176
_exptl_absorpt_correction_T_max 0.7987
_exptl_absorpt_correction_T_min 0.6634
_exptl_absorpt_correction_type multi-scan
_exptl_absorpt_process_details SADABS
_exptl_crystal_colour GREEN
_exptl_crystal_density_diffrn 1.502
_exptl_crystal_density_meas ?
_exptl_crystal_density_method 'not measured'
_exptl_crystal_description BLOCK
_exptl_crystal_F_000 1600
_exptl_crystal_size_max 0.38
_exptl_crystal_size_mid 0.32
_exptl_crystal_size_min 0.20
_refine_diff_density_max 0.425
_refine_diff_density_min -0.259
_refine_diff_density_rms 0.049
_refine_ls_extinction_method none
_refine_ls_goodness_of_fit_ref 1.036
_refine_ls_hydrogen_treatment constr
_refine_ls_matrix_type full
_refine_ls_number_parameters 222
_refine_ls_number_reflns 3015
_refine_ls_number_restraints 0
_refine_ls_restrained_S_all 1.036
_refine_ls_R_factor_all 0.0308
_refine_ls_R_factor_gt 0.0255
_refine_ls_shift/su_max 0.001
_refine_ls_shift/su_mean 0.000
_refine_ls_structure_factor_coef Fsqd
_refine_ls_weighting_details 'calc w=1/[\s^2^(Fo^2^)+(0.0357P)^2^+3.0544P] where P=(Fo^2^+2Fc^2^)/3'
_refine_ls_weighting_scheme calc
_refine_ls_wR_factor_gt 0.0663
_refine_ls_wR_factor_ref 0.0694
_reflns_number_gt 2653
_reflns_number_total 3015
_reflns_threshold_expression >2sigma(I)
_cod_data_source_file c4ce00187g2.cif
_cod_data_source_block 967570
_cod_depositor_comments
;
The following automatic conversions were performed:

'_symmetry_cell_setting' value 'Monoclinic' changed to 'monoclinic'
according to
/usr/data/users/saulius/crontab/automatic-downloads/rss-feeds/RSC/lib/dictionaries/cif_core.dic
dictionary named 'cif_core.dic' version 2.4.2 from
2011-04-26.

'_exptl_absorpt_correction_type' value 'MULTI-SCAN'
changed to 'multi-scan' according to
/usr/data/users/saulius/crontab/automatic-downloads/rss-feeds/RSC/lib/dictionaries/cif_core.dic
dictionary named 'cif_core.dic' version 2.4.2 from 2011-04-26.

Automatic conversion script
Id: cif_fix_values 2281 2013-09-26 08:29:07Z andrius 

The following automatic conversions were performed:

'_exptl_crystal_density_meas' value 'NONE' was changed to '?' - the
value is perceived as not measured.

Automatic conversion script
Id: cif_fix_values 3008 2015-01-20 13:52:24Z robertas 
;
_cod_original_sg_symbol_H-M C2/c
_cod_database_code 7216785

loop_
_symmetry_equiv_pos_as_xyz
'x, y, z'
'-x, y, -z+1/2'
'x+1/2, y+1/2, z'
'-x+1/2, y+1/2, -z+1/2'
'-x, -y, -z'
'x, -y, z-1/2'
'-x+1/2, -y+1/2, -z'
'x+1/2, -y+1/2, z-1/2'

loop_
_atom_site_label
_atom_site_type_symbol
_atom_site_fract_x
_atom_site_fract_y
_atom_site_fract_z
_atom_site_U_iso_or_equiv
_atom_site_adp_type
_atom_site_occupancy
_atom_site_symmetry_multiplicity
_atom_site_calc_flag
_atom_site_refinement_flags
Ni1 Ni 0.0000 0.5000 0.0000 0.02191(11) Uani 1 2 d S
Ni2 Ni 0.2500 0.7500 0.5000 0.01983(11) Uani 1 2 d S
O1 O -0.17072(5) 0.79906(16) 0.02071(9) 0.0281(3) Uani 1 1 d .
O2 O -0.15437(7) 1.04525(19) 0.06354(13) 0.0486(5) Uani 1 1 d .
O3 O 0.07560(6) 0.46913(19) 0.22412(10) 0.0383(4) Uani 1 1 d .
O4 O 0.08125(5) 0.50941(17) 0.09507(9) 0.0287(3) Uani 1 1 d .
O5 O -0.02433(6) 0.38703(17) 0.08811(9) 0.0319(3) Uani 1 1 d .
H5A H -0.0569 0.3931 0.0865 0.048 Uiso 1 1 d R
H5B H 0.0030 0.4034 0.1391 0.048 Uiso 1 1 d R
O6 O 0.26622(6) 0.98234(16) 0.48193(10) 0.0306(3) Uani 1 1 d .
H6A H 0.2950 1.0359 0.5140 0.046 Uiso 1 1 d R
H6B H 0.2343 1.0232 0.4689 0.046 Uiso 1 1 d R
O7 O 0.86992(6) 0.35926(18) 0.09555(10) 0.0375(4) Uani 1 1 d .
H7A H 0.8660 0.2619 0.0884 0.056 Uiso 1 1 d R
H7B H 0.8842 0.3905 0.1496 0.056 Uiso 1 1 d R
N1 N -0.01472(7) 0.7162(2) 0.04477(11) 0.0262(4) Uani 1 1 d .
N2 N 0.22228(7) 0.7158(2) 0.36272(11) 0.0259(4) Uani 1 1 d .
C1 C -0.06616(8) 0.7507(2) 0.03624(13) 0.0269(4) Uani 1 1 d .
H1 H -0.0947 0.6786 0.0090 0.032 Uiso 1 1 calc R
C2 C -0.07923(8) 0.8881(2) 0.06572(13) 0.0262(4) Uani 1 1 d .
C3 C -0.03607(9) 0.9931(2) 0.10891(15) 0.0306(5) Uani 1 1 d .
H3 H -0.0434 1.0862 0.1298 0.037 Uiso 1 1 calc R
C4 C 0.01816(9) 0.9587(2) 0.12081(15) 0.0300(5) Uani 1 1 d .
C5 C 0.02589(8) 0.8214(2) 0.08542(13) 0.0280(5) Uani 1 1 d .
H5 H 0.0616 0.8004 0.0900 0.034 Uiso 1 1 calc R
C6 C -0.13944(8) 0.9154(2) 0.04921(13) 0.0268(4) Uani 1 1 d .
C7 C 0.06739(9) 1.0656(3) 0.16989(18) 0.0458(6) Uani 1 1 d .
H7A' H 0.0846 1.0404 0.2326 0.069 Uiso 1 1 calc R
H7B' H 0.0544 1.1707 0.1621 0.069 Uiso 1 1 calc R
H7C' H 0.0945 1.0538 0.1462 0.069 Uiso 1 1 calc R
C8 C 0.25514(9) 0.7439(3) 0.32196(14) 0.0333(5) Uani 1 1 d .
H8 H 0.2899 0.7902 0.3551 0.040 Uiso 1 1 calc R
C9 C 0.24041(10) 0.7082(3) 0.23299(15) 0.0365(5) Uani 1 1 d .
C10 C 0.18845(9) 0.6369(3) 0.18491(14) 0.0328(5) Uani 1 1 d .
H10 H 0.1767 0.6115 0.1249 0.039 Uiso 1 1 calc R
C11 C 0.15442(8) 0.6041(2) 0.22662(13) 0.0249(4) Uani 1 1 d .
C12 C 0.17256(8) 0.6481(2) 0.31517(13) 0.0254(4) Uani 1 1 d .
H12 H 0.1491 0.6298 0.3428 0.031 Uiso 1 1 calc R
C13 C 0.09923(8) 0.5199(2) 0.17882(13) 0.0255(4) Uani 1 1 d .
C14 C 0.27973(13) 0.7434(4) 0.19127(19) 0.0645(9) Uani 1 1 d .
H14A H 0.3145 0.7834 0.2362 0.097 Uiso 1 1 calc R
H14B H 0.2627 0.8187 0.1446 0.097 Uiso 1 1 calc R
H14C H 0.2870 0.6504 0.1664 0.097 Uiso 1 1 calc R

loop_
_atom_site_aniso_label
_atom_site_aniso_U_11
_atom_site_aniso_U_22
_atom_site_aniso_U_33
_atom_site_aniso_U_23
_atom_site_aniso_U_13
_atom_site_aniso_U_12
Ni1 0.01567(18) 0.0269(2) 0.02060(19) -0.00686(15) 0.00554(14) -0.00149(14)
Ni2 0.01737(18) 0.02202(19) 0.01744(18) -0.00120(14) 0.00513(14) -0.00379(13)
O1 0.0203(7) 0.0292(8) 0.0335(8) -0.0038(6) 0.0104(6) -0.0005(6)
O2 0.0334(9) 0.0303(9) 0.0854(13) -0.0178(9) 0.0290(9) -0.0007(7)
O3 0.0302(8) 0.0514(10) 0.0280(8) -0.0012(7) 0.0080(7) -0.0151(7)
O4 0.0195(7) 0.0394(9) 0.0214(7) -0.0094(6) 0.0036(6) -0.0015(6)
O5 0.0235(7) 0.0406(9) 0.0294(8) -0.0033(7) 0.0095(6) -0.0052(7)
O6 0.0272(7) 0.0270(8) 0.0339(8) 0.0017(6) 0.0100(6) -0.0049(6)
O7 0.0378(8) 0.0330(8) 0.0414(9) -0.0030(7) 0.0171(7) 0.0012(7)
N1 0.0215(8) 0.0283(9) 0.0271(9) -0.0069(7) 0.0091(7) -0.0010(7)
N2 0.0242(8) 0.0304(9) 0.0205(8) -0.0028(7) 0.0073(7) -0.0077(7)
C1 0.0199(10) 0.0293(11) 0.0283(11) -0.0063(9) 0.0074(8) -0.0025(8)
C2 0.0234(10) 0.0263(11) 0.0280(10) -0.0021(9) 0.0104(8) -0.0003(8)
C3 0.0304(11) 0.0232(11) 0.0376(12) -0.0065(9) 0.0143(10) -0.0012(9)
C4 0.0254(11) 0.0266(11) 0.0336(11) -0.0017(9) 0.0088(9) -0.0037(9)
C5 0.0181(9) 0.0310(11) 0.0329(11) -0.0019(9) 0.0092(8) 0.0000(9)
C6 0.0243(10) 0.0295(11) 0.0266(10) -0.0009(9) 0.0111(9) 0.0022(9)
C7 0.0302(12) 0.0359(13) 0.0612(16) -0.0110(12) 0.0107(11) -0.0088(10)
C8 0.0292(11) 0.0404(13) 0.0285(11) -0.0064(10) 0.0110(9) -0.0135(10)
C9 0.0375(12) 0.0443(13) 0.0318(12) -0.0094(10) 0.0190(10) -0.0164(11)
C10 0.0372(12) 0.0372(12) 0.0222(10) -0.0076(9) 0.0114(9) -0.0096(10)
C11 0.0221(10) 0.0260(10) 0.0212(10) -0.0017(8) 0.0046(8) -0.0021(8)
C12 0.0241(10) 0.0274(10) 0.0229(10) -0.0002(9) 0.0084(8) -0.0045(8)
C13 0.0221(10) 0.0232(10) 0.0256(11) -0.0046(8) 0.0053(9) 0.0009(8)
C14 0.0690(19) 0.093(2) 0.0488(16) -0.0308(16) 0.0420(15) -0.0462(17)

loop_
_atom_type_symbol
_atom_type_description
_atom_type_scat_dispersion_real
_atom_type_scat_dispersion_imag
_atom_type_scat_source
C C 0.0033 0.0016 'International Tables Vol C Tables 4.2.6.8 and 6.1.1.4'
H H 0.0000 0.0000 'International Tables Vol C Tables 4.2.6.8 and 6.1.1.4'
N N 0.0061 0.0033 'International Tables Vol C Tables 4.2.6.8 and 6.1.1.4'
O O 0.0106 0.0060 'International Tables Vol C Tables 4.2.6.8 and 6.1.1.4'
Ni Ni 0.3393 1.1124 'International Tables Vol C Tables 4.2.6.8 and 6.1.1.4'

loop_
_geom_angle_atom_site_label_1
_geom_angle_atom_site_label_2
_geom_angle_atom_site_label_3
_geom_angle
_geom_angle_site_symmetry_1
_geom_angle_site_symmetry_3
O4 Ni1 O4 180.00(6) . 5_565
O4 Ni1 O5 88.90(6) . 5_565
O4 Ni1 O5 91.10(6) 5_565 5_565
O4 Ni1 O5 91.10(6) . .
O4 Ni1 O5 88.90(6) 5_565 .
O5 Ni1 O5 180.00(6) 5_565 .
O4 Ni1 N1 89.19(6) . .
O4 Ni1 N1 90.81(6) 5_565 .
O5 Ni1 N1 89.51(6) 5_565 .
O5 Ni1 N1 90.49(6) . .
O4 Ni1 N1 90.81(6) . 5_565
O4 Ni1 N1 89.19(6) 5_565 5_565
O5 Ni1 N1 90.49(6) 5_565 5_565
O5 Ni1 N1 89.51(6) . 5_565
N1 Ni1 N1 180.00(9) . 5_565
O1 Ni2 O1 180.00(8) 2 8_566
O1 Ni2 N2 89.96(6) 2 7_566
O1 Ni2 N2 90.04(6) 8_566 7_566
O1 Ni2 N2 90.04(6) 2 .
O1 Ni2 N2 89.96(6) 8_566 .
N2 Ni2 N2 180.0 7_566 .
O1 Ni2 O6 87.97(6) 2 7_566
O1 Ni2 O6 92.03(6) 8_566 7_566
N2 Ni2 O6 88.64(6) 7_566 7_566
N2 Ni2 O6 91.36(6) . 7_566
O1 Ni2 O6 92.03(6) 2 .
O1 Ni2 O6 87.97(6) 8_566 .
N2 Ni2 O6 91.36(6) 7_566 .
N2 Ni2 O6 88.64(6) . .
O6 Ni2 O6 180.00(9) 7_566 .
C6 O1 Ni2 134.19(13) . 2
C13 O4 Ni1 128.26(13) . .
Ni1 O5 H5A 124.6 . .
Ni1 O5 H5B 103.5 . .
H5A O5 H5B 115.3 . .
Ni2 O6 H6A 127.9 . .
Ni2 O6 H6B 101.1 . .
H6A O6 H6B 116.8 . .
H7A O7 H7B 115.7 . .
C1 N1 C5 116.97(17) . .
C1 N1 Ni1 119.71(13) . .
C5 N1 Ni1 123.26(13) . .
C8 N2 C12 118.01(17) . .
C8 N2 Ni2 122.09(13) . .
C12 N2 Ni2 119.50(13) . .
N1 C1 C2 123.56(18) . .
N1 C1 H1 118.2 . .
C2 C1 H1 118.2 . .
C1 C2 C3 117.96(18) . .
C1 C2 C6 118.38(18) . .
C3 C2 C6 123.66(19) . .
C2 C3 C4 119.76(19) . .
C2 C3 H3 120.1 . .
C4 C3 H3 120.1 . .
C5 C4 C3 117.33(19) . .
C5 C4 C7 120.28(19) . .
C3 C4 C7 122.4(2) . .
N1 C5 C4 124.31(18) . .
N1 C5 H5 117.8 . .
C4 C5 H5 117.8 . .
O2 C6 O1 125.65(18) . .
O2 C6 C2 120.12(18) . .
O1 C6 C2 114.23(18) . .
C4 C7 H7A' 109.5 . .
C4 C7 H7B' 109.5 . .
H7A' C7 H7B' 109.5 . .
C4 C7 H7C' 109.5 . .
H7A' C7 H7C' 109.5 . .
H7B' C7 H7C' 109.5 . .
N2 C8 C9 123.79(19) . .
N2 C8 H8 118.1 . .
C9 C8 H8 118.1 . .
C8 C9 C10 117.12(19) . .
C8 C9 C14 120.9(2) . .
C10 C9 C14 122.0(2) . .
C11 C10 C9 119.83(19) . .
C11 C10 H10 120.1 . .
C9 C10 H10 120.1 . .
C10 C11 C12 118.35(17) . .
C10 C11 C13 121.78(17) . .
C12 C11 C13 119.87(18) . .
N2 C12 C11 122.86(18) . .
N2 C12 H12 118.6 . .
C11 C12 H12 118.6 . .
O3 C13 O4 126.28(18) . .
O3 C13 C11 118.44(17) . .
O4 C13 C11 115.27(18) . .
C9 C14 H14A 109.5 . .
C9 C14 H14B 109.5 . .
H14A C14 H14B 109.5 . .
C9 C14 H14C 109.5 . .
H14A C14 H14C 109.5 . .
H14B C14 H14C 109.5 . .

loop_
_geom_bond_atom_site_label_1
_geom_bond_atom_site_label_2
_geom_bond_distance
_geom_bond_site_symmetry_2
Ni1 O4 2.0343(13) .
Ni1 O4 2.0343(13) 5_565
Ni1 O5 2.0787(14) 5_565
Ni1 O5 2.0787(14) .
Ni1 N1 2.1101(17) .
Ni1 N1 2.1101(17) 5_565
Ni2 O1 2.0126(13) 2
Ni2 O1 2.0126(13) 8_566
Ni2 N2 2.0852(16) 7_566
Ni2 N2 2.0852(16) .
Ni2 O6 2.1035(14) 7_566
Ni2 O6 2.1035(14) .
O1 C6 1.256(2) .
O1 Ni2 2.0126(13) 2
O2 C6 1.247(3) .
O3 C13 1.247(3) .
O4 C13 1.259(2) .
O5 H5A 0.8500 .
O5 H5B 0.8501 .
O6 H6A 0.8500 .
O6 H6B 0.8500 .
O7 H7A 0.8501 .
O7 H7B 0.8500 .
N1 C1 1.336(3) .
N1 C5 1.342(3) .
N2 C8 1.334(3) .
N2 C12 1.335(2) .
C1 C2 1.385(3) .
C1 H1 0.9300 .
C2 C3 1.387(3) .
C2 C6 1.509(3) .
C3 C4 1.389(3) .
C3 H3 0.9300 .
C4 C5 1.378(3) .
C4 C7 1.511(3) .
C5 H5 0.9300 .
C7 H7A' 0.9600 .
C7 H7B' 0.9600 .
C7 H7C' 0.9600 .
C8 C9 1.386(3) .
C8 H8 0.9300 .
C9 C10 1.394(3) .
C9 C14 1.509(3) .
C10 C11 1.382(3) .
C10 H10 0.9300 .
C11 C12 1.384(3) .
C11 C13 1.507(3) .
C12 H12 0.9300 .
C14 H14A 0.9600 .
C14 H14B 0.9600 .
C14 H14C 0.9600 .

loop_
_geom_torsion_atom_site_label_1
_geom_torsion_atom_site_label_2
_geom_torsion_atom_site_label_3
_geom_torsion_atom_site_label_4
_geom_torsion
_geom_torsion_site_symmetry_1
O5 Ni1 O4 C13 148.51(17) 5_565
O5 Ni1 O4 C13 -31.49(17) .
N1 Ni1 O4 C13 58.98(17) .
N1 Ni1 O4 C13 -121.02(17) 5_565
O4 Ni1 N1 C1 -150.92(16) .
O4 Ni1 N1 C1 29.08(16) 5_565
O5 Ni1 N1 C1 120.17(15) 5_565
O5 Ni1 N1 C1 -59.83(15) .
O4 Ni1 N1 C5 26.36(17) .
O4 Ni1 N1 C5 -153.64(17) 5_565
O5 Ni1 N1 C5 -62.55(16) 5_565
O5 Ni1 N1 C5 117.45(16) .
O1 Ni2 N2 C8 149.83(17) 2
O1 Ni2 N2 C8 -30.17(17) 8_566
O6 Ni2 N2 C8 -122.20(17) 7_566
O6 Ni2 N2 C8 57.80(17) .
O1 Ni2 N2 C12 -37.62(16) 2
O1 Ni2 N2 C12 142.38(16) 8_566
O6 Ni2 N2 C12 50.35(16) 7_566
O6 Ni2 N2 C12 -129.65(16) .
C5 N1 C1 C2 0.9(3) .
Ni1 N1 C1 C2 178.37(15) .
N1 C1 C2 C3 -2.1(3) .
N1 C1 C2 C6 177.92(18) .
C1 C2 C3 C4 0.4(3) .
C6 C2 C3 C4 -179.7(2) .
C2 C3 C4 C5 2.3(3) .
C2 C3 C4 C7 -178.0(2) .
C1 N1 C5 C4 2.1(3) .
Ni1 N1 C5 C4 -175.26(16) .
C3 C4 C5 N1 -3.7(3) .
C7 C4 C5 N1 176.6(2) .
Ni2 O1 C6 O2 -9.0(3) 2
Ni2 O1 C6 C2 171.36(13) 2
C1 C2 C6 O2 -170.2(2) .
C3 C2 C6 O2 9.8(3) .
C1 C2 C6 O1 9.5(3) .
C3 C2 C6 O1 -170.5(2) .
C12 N2 C8 C9 0.6(3) .
Ni2 N2 C8 C9 173.25(19) .
N2 C8 C9 C10 -0.9(4) .
N2 C8 C9 C14 180.0(3) .
C8 C9 C10 C11 -0.5(3) .
C14 C9 C10 C11 178.6(3) .
C9 C10 C11 C12 2.0(3) .
C9 C10 C11 C13 -176.8(2) .
C8 N2 C12 C11 1.1(3) .
Ni2 N2 C12 C11 -171.72(15) .
C10 C11 C12 N2 -2.4(3) .
C13 C11 C12 N2 176.46(18) .
Ni1 O4 C13 O3 29.8(3) .
Ni1 O4 C13 C11 -149.57(14) .
C10 C11 C13 O3 167.1(2) .
C12 C11 C13 O3 -11.8(3) .
C10 C11 C13 O4 -13.5(3) .
C12 C11 C13 O4 167.64(19) .
